data_5000370
loop_
_publ_author_name
'Malcolm H. Chisholm'
'Kirsten Folting'
'William E. Streib'
'De-Dong Wu'

_publ_section_title
;
Dinuclear Molybdenum and Tungsten Complexes with Metal-Metal Triple Bonds
Supported by p-tert-Butylcalix[4]arene Ligands
;
_journal_name_full 'Inorganic Chemistry'
_journal_page_first 5219
_journal_page_last 5229
_journal_paper_doi 10.1021/ic990513a
_journal_volume 38
_journal_year 1999
_chemical_formula_moiety '(C88 H104 O8 W2), (H), (C2 H8 N), 7(C6 H6)'
_chemical_formula_sum 'C132 H155 N O8 W2'
_chemical_formula_weight 2251.36
_space_group_IT_number 62
_space_group_name_Hall '-P 2ac 2n'
_space_group_name_H-M_alt 'P n m a'
_symmetry_cell_setting orthorhombic
_symmetry_space_group_name_Hall '-P 2ac 2n'
_symmetry_space_group_name_H-M 'P n m a'
_cell_angle_alpha 90
_cell_angle_beta 90
_cell_angle_gamma 90
_cell_formula_units_Z 4
_cell_length_a 25.421(3)
_cell_length_b 34.611(3)
_cell_length_c 13.1126(13)
_cell_measurement_reflns_used 290
_cell_measurement_temperature 106
_cell_measurement_theta_max 11.44
_cell_measurement_theta_min 9.54
_cell_volume 11537(2)
_diffrn_ambient_temperature 106
_diffrn_detector_area_resol_mean ?
_diffrn_measured_fraction_theta_full 0
_diffrn_measured_fraction_theta_max 1
_diffrn_measurement_device_type 'refurbished Picker diffractometer'
_diffrn_measurement_method '\q/2\q scans'
_diffrn_radiation_type 'Mo K\a'
_diffrn_radiation_wavelength 0.71069
_diffrn_reflns_av_R_equivalents 0.063
_diffrn_reflns_limit_h_max 5
_diffrn_reflns_limit_h_min -30
_diffrn_reflns_limit_k_max 36
_diffrn_reflns_limit_k_min -41
_diffrn_reflns_limit_l_max 15
_diffrn_reflns_limit_l_min -1
_diffrn_reflns_number 16789
_diffrn_reflns_theta_full 0
_diffrn_reflns_theta_max 25.0873
_diffrn_reflns_theta_min 3.09474
_diffrn_standards_decay_% -4.9
_diffrn_standards_interval_count 300
_diffrn_standards_number 4
_exptl_absorpt_coefficient_mu 2.0509
_exptl_absorpt_correction_T_max 0.648
_exptl_absorpt_correction_T_min 0.547
_exptl_absorpt_correction_type analytical
_exptl_absorpt_process_details Tompa
_exptl_crystal_colour green
_exptl_crystal_density_diffrn 1.296
_exptl_crystal_density_meas ?
_exptl_crystal_density_method 'not measured'
_exptl_crystal_description 'trigonal prism'
_exptl_crystal_F_000 4664
_exptl_crystal_size_max .30
_exptl_crystal_size_mid .30
_exptl_crystal_size_min .25
_refine_diff_density_max 2.7
_refine_diff_density_min 1.0
_refine_ls_abs_structure_details none
_refine_ls_abs_structure_Flack ?
_refine_ls_extinction_coef -0.000000015(9)
_refine_ls_extinction_expression
;
Larson, A. C. (1967).  Acta Cryst. 23, p. 664.  Eq. (3)
;
_refine_ls_extinction_method Zachariasen
_refine_ls_goodness_of_fit_ref 1.118
_refine_ls_hydrogen_treatment noref
_refine_ls_matrix_type full
_refine_ls_number_parameters 653
_refine_ls_number_reflns 10300
_refine_ls_R_factor_gt 0.0578
_refine_ls_shift/su_max 0.06
_refine_ls_structure_factor_coef F
_refine_ls_weighting_details w^-1^=\s^2^(F)+(.07F)^2^
_refine_ls_weighting_scheme calc
_refine_ls_wR_factor_ref 0.0519
_reflns_number_gt 6231
_reflns_number_total 10423
_reflns_threshold_expression F>3.0\s(F)
_cod_original_formula_sum 'C132 H155 N1 O8 W2'
_cod_database_code 5000370

loop_
_symmetry_equiv_pos_as_xyz
x,y,z
1/2-x,1/2+y,1/2+z
x,1/2-y,z
1/2-x,-y,1/2+z
1/2+x,y,1/2-z
-x,1/2+y,-z
1/2+x,1/2-y,1/2-z
-x,-y,-z

loop_
_atom_site_label
_atom_site_type_symbol
_atom_site_fract_x
_atom_site_fract_y
_atom_site_fract_z
_atom_site_U_iso_or_equiv
_atom_site_adp_type
_atom_site_occupancy
_atom_site_disorder_group
_atom_site_disorder_assembly
W1 W 0.322367(14) 0.283283(11) 0.56712(3) 0.02110(11) Uani 1 0 .
O2 O 0.2884(2) 0.28378(19) 0.4240(4) 0.0243(19) Uani 1 0 .
O3 O 0.2513(2) 0.29264(18) 0.6167(5) 0.022(2) Uani 1 0 .
O4 O 0.3534(2) 0.29591(17) 0.7010(5) 0.021(2) Uani 1 0 .
O5 O 0.3895(2) 0.29196(19) 0.4975(5) 0.025(2) Uani 1 0 .
C6 C 0.2754(4) 0.3158(3) 0.3670(7) 0.024(3) Uani 1 0 .
C7 C 0.3123(3) 0.3315(3) 0.3012(7) 0.028(3) Uani 1 0 .
C8 C 0.2982(4) 0.3633(3) 0.2426(7) 0.028(3) Uani 1 0 .
C9 C 0.2479(4) 0.3795(3) 0.2453(8) 0.031(3) Uani 1 0 .
C10 C 0.2124(4) 0.3638(3) 0.3127(7) 0.026(3) Uani 1 0 .
C11 C 0.2243(3) 0.3315(3) 0.3741(7) 0.023(3) Uani 1 0 .
C12 C 0.1857(3) 0.3167(2) 0.4516(7) 0.021(3) Uani 1 0 .
C13 C 0.1888(3) 0.3377(3) 0.5525(7) 0.024(3) Uani 1 0 .
C14 C 0.1563(4) 0.3698(3) 0.5725(9) 0.030(3) Uani 1 0 .
C15 C 0.1582(4) 0.3904(3) 0.6631(8) 0.030(3) Uani 1 0 .
C16 C 0.1950(4) 0.3782(3) 0.7359(8) 0.031(3) Uani 1 0 .
C17 C 0.2275(4) 0.3459(3) 0.7209(8) 0.029(3) Uani 1 0 .
C18 C 0.2243(4) 0.3257(3) 0.6277(7) 0.023(2) Uiso 1 0 .
C19 C 0.2668(4) 0.3345(3) 0.7999(8) 0.028(3) Uani 1 0 .
C20 C 0.3194(4) 0.3537(3) 0.7819(7) 0.029(3) Uani 1 0 .
C21 C 0.3292(4) 0.3904(3) 0.8159(7) 0.031(3) Uani 1 0 .
C22 C 0.3761(4) 0.4103(3) 0.7968(8) 0.030(3) Uani 1 0 .
C23 C 0.4137(4) 0.3907(3) 0.7394(8) 0.031(3) Uani 1 0 .
C24 C 0.4076(3) 0.3536(3) 0.7052(7) 0.027(3) Uani 1 0 .
C25 C 0.3601(4) 0.3345(3) 0.7253(7) 0.022(3) Uani 1 0 .
C26 C 0.4504(4) 0.3345(3) 0.6407(8) 0.030(4) Uani 1 0 .
C27 C 0.4459(4) 0.3459(3) 0.5271(8) 0.030(4) Uani 1 0 .
C28 C 0.4732(4) 0.3771(3) 0.4885(8) 0.033(4) Uani 1 0 .
C29 C 0.4685(4) 0.3895(3) 0.3888(9) 0.037(4) Uani 1 0 .
C30 C 0.4334(4) 0.3686(4) 0.3269(8) 0.042(4) Uani 1 0 .
C31 C 0.4061(4) 0.3365(3) 0.3622(8) 0.029(3) Uiso 1 0 .
C32 C 0.4125(4) 0.3247(3) 0.4628(7) 0.028(3) Uani 1 0 .
C33 C 0.3676(4) 0.3155(3) 0.2936(8) 0.028(3) Uani 1 0 .
C34 C 0.2348(4) 0.4128(3) 0.1742(8) 0.035(4) Uani 1 0 .
C35 C 0.2730(5) 0.4458(4) 0.1885(9) 0.054(5) Uani 1 0 .
C36 C 0.1783(5) 0.4283(4) 0.1921(11) 0.069(5) Uani 1 0 .
C37 C 0.2382(5) 0.3988(3) 0.0628(9) 0.049(4) Uani 1 0 .
C38 C 0.1233(4) 0.4256(3) 0.6842(9) 0.037(4) Uani 1 0 .
C39 C 0.0854(5) 0.4155(4) 0.7745(10) 0.059(5) Uani 1 0 .
C40 C 0.0900(5) 0.4370(3) 0.5943(10) 0.053(5) Uani 1 0 .
C41 C 0.1565(5) 0.4601(4) 0.7149(10) 0.057(5) Uani 1 0 .
C42 C 0.3852(4) 0.4509(3) 0.8412(10) 0.046(4) Uani 1 0 .
C43 C 0.3379(8) 0.4771(5) 0.8020(19) 0.063(8) Uani 0.66 0 .
C44 C 0.4318(6) 0.4701(4) 0.7993(15) 0.101(8) Uani 1 0 .
C45 C 0.3900(11) 0.4479(5) 0.9551(13) 0.148(12) Uani 1 0 .
C46 C 0.5004(4) 0.4224(4) 0.3408(9) 0.047(4) Uani 1 0 .
C47 C 0.4619(6) 0.4526(4) 0.2918(11) 0.072(6) Uani 1 0 .
C48 C 0.5356(5) 0.4063(4) 0.2597(10) 0.066(5) Uani 1 0 .
C49 C 0.5333(5) 0.4430(4) 0.4190(11) 0.071(6) Uani 1 0 .
C50 C 0.3396(17) 0.4711(13) 0.881(3) 0.059(12) Uiso 0.34 0 .
N51 N 0.3878(6) 0.25 0.8600(10) 0.052(6) Uani 1 0 .
C52 C 0.4431(8) 0.25 0.8623(19) 0.090(10) Uani 1 0 .
C53 C 0.3537(10) 0.25 0.9463(14) 0.108(13) Uani 1 0 .
C54 C 0.2799(6) 0.4225(4) 0.5165(10) 0.061(5) Uani 1 0 .
C55 C 0.3324(5) 0.4196(4) 0.5305(11) 0.063(5) Uani 1 0 .
C56 C 0.3637(5) 0.4509(5) 0.5114(11) 0.072(7) Uani 1 0 .
C57 C 0.3424(6) 0.4855(5) 0.4796(11) 0.067(6) Uani 1 0 .
C58 C 0.2897(6) 0.4883(4) 0.4669(9) 0.052(5) Uani 1 0 .
C59 C 0.2586(5) 0.4566(5) 0.4858(10) 0.052(5) Uani 1 0 .
C60 C 0.0073(11) 0.3356(8) 0.5852(13) 0.129(13) Uani 1 0 .
C61 C 0.0409(7) 0.3127(7) 0.5286(14) 0.118(10) Uani 1 0 .
C62 C 0.0255(6) 0.3003(5) 0.4299(11) 0.079(6) Uani 1 0 .
C63 C -0.0203(5) 0.3118(6) 0.3936(11) 0.082(7) Uani 1 0 .
C64 C -0.0502(10) 0.3367(7) 0.4517(13) 0.155(12) Uani 1 0 .
C65 C -0.0388(13) 0.3471(7) 0.5464(13) 0.166(15) Uani 1 0 .
C66 C 0.1329(6) 0.25 0.7208(11) 0.040(6) Uani 1 0 .
C67 C 0.1140(4) 0.2840(4) 0.7580(9) 0.049(4) Uani 1 0 .
C68 C 0.0755(4) 0.2847(3) 0.8345(10) 0.049(4) Uani 1 0 .
C69 C 0.0570(6) 0.25 0.8699(12) 0.044(6) Uani 1 0 .
C70 C 0.5102(6) 0.25 0.3645(12) 0.050(7) Uani 1 0 .
C71 C 0.5337(5) 0.2846(4) 0.3498(9) 0.056(5) Uani 1 0 .
C72 C 0.5856(5) 0.2836(4) 0.3179(10) 0.063(5) Uani 1 0 .
C73 C 0.6119(6) 0.25 0.3017(13) 0.054(7) Uani 1 0 .
C74 C 0.2581(6) 0.25 0.1411(12) 0.039(6) Uani 1 0 .
C75 C 0.2425(4) 0.2847(3) 0.1016(8) 0.039(4) Uani 1 0 .
C76 C 0.2087(5) 0.2844(4) 0.0189(9) 0.045(4) Uani 1 0 .
C77 C 0.1923(5) 0.25 -0.0223(11) 0.033(5) Uani 1 0 .
H1 H 0.3239 0.3741 0.1986 0.04 Uiso 1 0 .
H2 H 0.1786 0.3751 0.3183 0.039 Uiso 1 0 .
H3 H 0.1512 0.3197 0.4252 0.0337 Uiso 1 0 .
H4 H 0.1926 0.2901 0.4631 0.0337 Uiso 1 0 .
H5 H 0.1317 0.3775 0.5217 0.0429 Uiso 1 0 .
H6 H 0.198 0.3921 0.7981 0.044 Uiso 1 0 .
H7 H 0.2541 0.342 0.8652 0.0415 Uiso 1 0 .
H8 H 0.2714 0.3073 0.7986 0.0415 Uiso 1 0 .
H9 H 0.3024 0.4031 0.8543 0.0442 Uiso 1 0 .
H10 H 0.4454 0.4038 0.7225 0.0438 Uiso 1 0 .
H11 H 0.4838 0.3424 0.6658 0.0421 Uiso 1 0 .
H12 H 0.4472 0.3073 0.6466 0.0421 Uiso 1 0 .
H13 H 0.4969 0.3903 0.5323 0.0457 Uiso 1 0 .
H14 H 0.4286 0.3767 0.2583 0.0546 Uiso 1 0 .
H15 H 0.3669 0.289 0.3123 0.0399 Uiso 1 0 .
H16 H 0.3791 0.3179 0.2249 0.0399 Uiso 1 0 .
H17 H 0.3076 0.4367 0.1762 0.0662 Uiso 1 0 .
H18 H 0.2647 0.4658 0.1419 0.0662 Uiso 1 0 .
H19 H 0.2704 0.4551 0.2563 0.0662 Uiso 1 0 .
H20 H 0.1752 0.4369 0.2605 0.0812 Uiso 1 0 .
H21 H 0.172 0.4493 0.147 0.0812 Uiso 1 0 .
H22 H 0.1538 0.4083 0.1793 0.0812 Uiso 1 0 .
H23 H 0.2139 0.3785 0.0523 0.0609 Uiso 1 0 .
H24 H 0.2305 0.4197 0.0182 0.0609 Uiso 1 0 .
H25 H 0.2729 0.3897 0.0497 0.0609 Uiso 1 0 .
H26 H 0.0637 0.4372 0.7891 0.0733 Uiso 1 0 .
H27 H 0.0641 0.3941 0.7565 0.0733 Uiso 1 0 .
H28 H 0.1056 0.4092 0.8333 0.0733 Uiso 1 0 .
H29 H 0.068 0.4581 0.6131 0.0659 Uiso 1 0 .
H30 H 0.1121 0.4445 0.5396 0.0659 Uiso 1 0 .
H31 H 0.0688 0.4158 0.5741 0.0659 Uiso 1 0 .
H32 H 0.1764 0.4539 0.7738 0.0697 Uiso 1 0 .
H33 H 0.1795 0.4666 0.6605 0.0697 Uiso 1 0 .
H34 H 0.1342 0.4814 0.7292 0.0697 Uiso 1 0 .
H35 H 0.3422 0.5031 0.8246 0.0742 Uiso 1 0 .
H36 H 0.337 0.4771 0.7288 0.0742 Uiso 1 0 .
H37 H 0.3052 0.4674 0.8265 0.0742 Uiso 1 0 .
H38 H 0.4618 0.4552 0.8133 0.1173 Uiso 1 0 .
H39 H 0.4274 0.4733 0.7281 0.1173 Uiso 1 0 .
H40 H 0.4351 0.495 0.8305 0.1173 Uiso 1 0 .
H41 H 0.3584 0.437 0.9816 0.1678 Uiso 1 0 .
H42 H 0.4187 0.4317 0.9714 0.1678 Uiso 1 0 .
H43 H 0.3952 0.4728 0.9829 0.1678 Uiso 1 0 .
H44 H 0.482 0.4728 0.2617 0.0841 Uiso 1 0 .
H45 H 0.4413 0.4403 0.2411 0.0841 Uiso 1 0 .
H46 H 0.4398 0.4629 0.3432 0.0841 Uiso 1 0 .
H47 H 0.5595 0.3885 0.2892 0.0785 Uiso 1 0 .
H48 H 0.5148 0.3934 0.2098 0.0785 Uiso 1 0 .
H49 H 0.5543 0.4268 0.2285 0.0785 Uiso 1 0 .
H50 H 0.5574 0.4253 0.4485 0.0831 Uiso 1 0 .
H51 H 0.5515 0.4635 0.3874 0.0831 Uiso 1 0 .
H52 H 0.5107 0.4529 0.4709 0.0831 Uiso 1 0 .
H53 H 0.3793 0.2724 0.8244 0.0702 Uiso 1 0 .
H54 H 0.4562 0.2276 0.897 0.1023 Uiso 1 0 .
H55 H 0.4565 0.25 0.7945 0.1023 Uiso 1 0 .
H56 H 0.4562 0.2724 0.897 0.1023 Uiso 1 0 .
H57 H 0.3581 0.2724 0.9871 0.1329 Uiso 1 0 .
H58 H 0.3174 0.25 0.9218 0.1329 Uiso 1 0 .
H59 H 0.3581 0.2276 0.9871 0.1329 Uiso 1 0 .
H60 H 0.258 0.4005 0.5281 0.0733 Uiso 1 0 .
H61 H 0.3473 0.396 0.5536 0.076 Uiso 1 0 .
H62 H 0.4008 0.4487 0.5197 0.0844 Uiso 1 0 .
H63 H 0.3646 0.507 0.4669 0.0797 Uiso 1 0 .
H64 H 0.2746 0.5119 0.4453 0.0641 Uiso 1 0 .
H65 H 0.2215 0.4583 0.4772 0.0635 Uiso 1 0 .
H66 H 0.0153 0.3429 0.6533 0.1376 Uiso 1 0 .
H67 H 0.0742 0.3063 0.5555 0.1286 Uiso 1 0 .
H68 H 0.0474 0.2834 0.3911 0.0947 Uiso 1 0 .
H69 H -0.0326 0.3028 0.3293 0.0966 Uiso 1 0 .
H70 H -0.0796 0.348 0.4204 0.1626 Uiso 1 0 .
H71 H -0.0633 0.3619 0.5846 0.1748 Uiso 1 0 .
H72 H 0.159 0.25 0.669 0.0524 Uiso 1 0 .
H73 H 0.1269 0.3077 0.7314 0.0625 Uiso 1 0 .
H74 H 0.063 0.3085 0.8614 0.0612 Uiso 1 0 .
H75 H 0.0301 0.25 0.9202 0.0584 Uiso 1 0 .
H76 H 0.4745 0.25 0.3869 0.0618 Uiso 1 0 .
H77 H 0.5154 0.3084 0.3602 0.0689 Uiso 1 0 .
H78 H 0.6037 0.3073 0.3082 0.0748 Uiso 1 0 .
H79 H 0.6473 0.25 0.279 0.0687 Uiso 1 0 .
H80 H 0.2805 0.25 0.199 0.051 Uiso 1 0 .
H81 H 0.255 0.3084 0.1298 0.0505 Uiso 1 0 .
H82 H 0.1969 0.3084 -0.0094 0.0583 Uiso 1 0 .
H83 H 0.1695 0.25 -0.0797 0.0441 Uiso 1 0 .
H84 H 0.272 0.25 0.4069 0.0367 Uiso 1 0 .

loop_
_atom_type_symbol
_atom_type_description
_atom_type_scat_dispersion_real
_atom_type_scat_dispersion_imag
_atom_type_scat_source
W W -1.421 6.872 'International Tables Vol. IV (1974) Table 2.2B'
O O 0.008 0.006 'International Tables Vol. IV (1974) Table 2.2B'
N N 0.004 0.003 'International Tables Vol. IV (1974) Table 2.2B'
C C 0.002 0.002 'International Tables Vol. IV (1974) Table 2.2B'
H H 0 0 'International Tables Vol. IV (1974) Table 2.2B'
